data_4341081
loop_
_publ_author_name
'Alvarez, Bel\'en'
'Alvarez, M. Angeles'
'Amor, Inmaculada'
'Garc\'ia, M Esther'
'Ruiz, Miguel A.'
'Su\'arez, Jaime'

_publ_section_title
;
 Gold(I) and related heterometallic derivatives of dimolybdenum complexes
 with asymmetric phosphinidene bridges.
;
_journal_issue 19
_journal_name_full 'Inorganic chemistry'
_journal_page_first 10325
_journal_page_last 10339
_journal_paper_doi 10.1021/ic501376v
_journal_volume 53
_journal_year 2014
_chemical_compound_source 'synthesis as described'
_chemical_formula_moiety 'C52 H60 Au Mo2 O3 P2, F6 P'
_chemical_formula_sum 'C52 H60 Au F6 Mo2 O3 P3'
_chemical_formula_weight 1328.76
_chemical_name_systematic
;
 ?
;
_space_group_IT_number 2
_symmetry_cell_setting triclinic
_symmetry_Int_Tables_number 2
_symmetry_space_group_name_Hall '-P 1'
_symmetry_space_group_name_H-M 'P -1'
_atom_sites_solution_hydrogens geom
_atom_sites_solution_primary direct
_atom_sites_solution_secondary difmap
_audit_conform_dict_location ftp://ftp.iucr.org/pub/cif_core.dic
_audit_conform_dict_name cif_core.dic
_audit_conform_dict_version 2.4
_audit_creation_method 'WinGX routine CIF_UPDATE'
_cell_angle_alpha 65.608(2)
_cell_angle_beta 86.950(2)
_cell_angle_gamma 62.080(3)
_cell_formula_units_Z 2
_cell_length_a 14.5626(4)
_cell_length_b 14.6607(4)
_cell_length_c 15.5464(4)
_cell_measurement_reflns_used 25990
_cell_measurement_temperature 100(2)
_cell_measurement_theta_max 73.8092
_cell_measurement_theta_min 3.1627
_cell_measurement_wavelength 1.54184
_cell_volume 2630.18(16)
_computing_cell_refinement
;
CrysAlis RED, Oxford Diffraction Ltd.,
Version 1.171.31.7 (release 18-10-2006 CrysAlis171 .NET)
(compiled Oct 18 2006,16:28:17)
;
_computing_data_collection
;
CrysAlis CCD, Oxford Diffraction Ltd.,
Version 1.171.31.7 (release 18-10-2006 CrysAlis171 .NET)
(compiled Oct 18 2006,16:28:17)
;
_computing_data_reduction
;
CrysAlis RED, Oxford Diffraction Ltd.,
Version 1.171.31.7 (release 18-10-2006 CrysAlis171 .NET)
(compiled Oct 18 2006,16:28:17)
;
_computing_molecular_graphics 'Ortep-3 for Windows (Farrugia, 1997)'
_computing_publication_material 'WinGX publication routines (Farrugia, 1999)'
_computing_structure_refinement 'SHELXL-97 (Sheldrick, 1997)'
_computing_structure_solution 'SIR-92 (Altomare, 1994)'
_diffrn_ambient_temperature 100(2)
_diffrn_measured_fraction_theta_full 0.996
_diffrn_measured_fraction_theta_max 0.996
_diffrn_measurement_device_type 'ONYX CCD'
_diffrn_measurement_method CCD
_diffrn_radiation_monochromator graphite
_diffrn_radiation_probe x-ray
_diffrn_radiation_source 'Nova (Cu) X-ray Source'
_diffrn_radiation_type CuK\a
_diffrn_radiation_wavelength 1.54184
_diffrn_reflns_av_R_equivalents 0.0389
_diffrn_reflns_av_unetI/netI 0.0292
_diffrn_reflns_limit_h_max 18
_diffrn_reflns_limit_h_min -18
_diffrn_reflns_limit_k_max 18
_diffrn_reflns_limit_k_min -18
_diffrn_reflns_limit_l_max 17
_diffrn_reflns_limit_l_min -19
_diffrn_reflns_number 41414
_diffrn_reflns_theta_full 74.09
_diffrn_reflns_theta_max 74.09
_diffrn_reflns_theta_min 3.17
_exptl_absorpt_coefficient_mu 10.368
_exptl_absorpt_correction_T_max 1.00000
_exptl_absorpt_correction_T_min 0.54906
_exptl_absorpt_correction_type multi-scan
_exptl_absorpt_process_details
;
CrysAlis RED, Oxford Diffraction Ltd.,
Version 1.171.32.5 (release 08-05-2007 CrysAlis171 .NET)
(compiled May  8 2007,13:10:02)
Empirical absorption correction using spherical harmonics,
 implemented in SCALE3 ABSPACK scaling algorithm.
;
_exptl_crystal_colour red
_exptl_crystal_density_diffrn 1.678
_exptl_crystal_density_method 'not measured'
_exptl_crystal_description prism
_exptl_crystal_F_000 1316
_exptl_crystal_size_max 0.09
_exptl_crystal_size_mid 0.08
_exptl_crystal_size_min 0.02
_platon_squeeze_details
;
;
_refine_diff_density_max 1.143
_refine_diff_density_min -1.733
_refine_diff_density_rms 0.126
_refine_ls_extinction_method none
_refine_ls_goodness_of_fit_ref 1.044
_refine_ls_hydrogen_treatment mixed
_refine_ls_matrix_type full
_refine_ls_number_parameters 624
_refine_ls_number_reflns 10645
_refine_ls_number_restraints 0
_refine_ls_restrained_S_all 1.044
_refine_ls_R_factor_all 0.0376
_refine_ls_R_factor_gt 0.0328
_refine_ls_shift/su_max 0.002
_refine_ls_shift/su_mean 0
_refine_ls_structure_factor_coef Fsqd
_refine_ls_weighting_details 'calc w=1/[\s^2^(Fo^2^)+(0.0567P)^2^+3.5138P] where P=(Fo^2^+2Fc^2^)/3'
_refine_ls_weighting_scheme calc
_refine_ls_wR_factor_gt 0.085
_refine_ls_wR_factor_ref 0.0891
_reflns_number_gt 9469
_reflns_number_total 10645
_reflns_threshold_expression >2\s(I)
_cod_data_source_file ic501376v_si_001.cif
_cod_data_source_block compound13b
_cod_depositor_comments 'Adding full bibliography for 4341078--4341084.cif.'
_cod_database_code 4341081

loop_
_symmetry_equiv_pos_as_xyz
'x, y, z'
'-x, -y, -z'

loop_
_atom_site_label
_atom_site_type_symbol
_atom_site_fract_x
_atom_site_fract_y
_atom_site_fract_z
_atom_site_U_iso_or_equiv
_atom_site_adp_type
_atom_site_occupancy
_atom_site_symmetry_multiplicity
_atom_site_calc_flag
_atom_site_refinement_flags
Mo1 Mo 0.39230(2) 0.27698(2) 0.13186(2) 0.02173(7) Uani 1 1 d .
Mo2 Mo 0.19008(2) 0.58905(2) 0.18782(2) 0.02037(7) Uani 1 1 d .
Au1 Au 0.476422(12) 0.346606(13) 0.235596(10) 0.02228(6) Uani 1 1 d .
P1 P 0.29269(7) 0.40326(8) 0.19536(6) 0.02034(17) Uani 1 1 d .
P2 P 0.62149(7) 0.33711(8) 0.30105(7) 0.02232(18) Uani 1 1 d .
O1 O 0.2499(2) 0.4738(3) -0.0636(2) 0.0344(6) Uani 1 1 d .
O2 O 0.5504(2) 0.3556(3) 0.0271(2) 0.0332(6) Uani 1 1 d .
O3 O 0.3677(2) 0.5552(3) 0.3233(2) 0.0338(6) Uani 1 1 d .
C1 C 0.3028(3) 0.4014(4) 0.0086(3) 0.0277(8) Uani 1 1 d .
C2 C 0.4929(3) 0.3279(3) 0.0680(3) 0.0259(8) Uani 1 1 d .
C3 C 0.3051(3) 0.5623(3) 0.2765(3) 0.0274(8) Uani 1 1 d .
C4 C 0.4420(5) 0.1211(4) 0.0996(4) 0.0418(11) Uani 1 1 d .
H4 H 0.4588 0.125 0.0401 0.05 Uiso 1 1 calc R
C5 C 0.5135(4) 0.0823(4) 0.1804(4) 0.0417(11) Uani 1 1 d .
H5 H 0.5854 0.0575 0.1833 0.05 Uiso 1 1 calc R
C6 C 0.4569(5) 0.0877(4) 0.2564(3) 0.0425(11) Uani 1 1 d .
H6 H 0.4851 0.0656 0.3185 0.051 Uiso 1 1 calc R
C7 C 0.3499(5) 0.1326(4) 0.2213(4) 0.0446(12) Uani 1 1 d .
H7 H 0.2951 0.1462 0.2562 0.054 Uiso 1 1 calc R
C8 C 0.3404(5) 0.1532(4) 0.1245(4) 0.0434(11) Uani 1 1 d .
H8 H 0.2785 0.1826 0.0842 0.052 Uiso 1 1 calc R
C9 C 0.1273(4) 0.6726(4) 0.0249(3) 0.0328(9) Uani 1 1 d .
H9 H 0.1012 0.64 -0.0002 0.039 Uiso 1 1 calc R
C10 C 0.2321(4) 0.6497(4) 0.0340(3) 0.0306(8) Uani 1 1 d .
H10 H 0.2877 0.5983 0.017 0.037 Uiso 1 1 calc R
C11 C 0.2389(3) 0.7176(3) 0.0734(3) 0.0298(8) Uani 1 1 d .
H11 H 0.2995 0.7196 0.0859 0.036 Uiso 1 1 calc R
C12 C 0.1377(4) 0.7824(4) 0.0906(3) 0.0339(9) Uani 1 1 d .
H12 H 0.12 0.8341 0.1167 0.041 Uiso 1 1 calc R
C13 C 0.0680(3) 0.7541(4) 0.0607(3) 0.0350(9) Uani 1 1 d .
H13 H -0.0035 0.7836 0.0639 0.042 Uiso 1 1 calc R
C14 C 0.2149(3) 0.4101(3) 0.2883(3) 0.0212(7) Uani 1 1 d .
C15 C 0.2463(3) 0.3744(3) 0.3926(3) 0.0229(7) Uani 1 1 d .
C16 C 0.2012(3) 0.4614(3) 0.4158(3) 0.0258(7) Uani 1 1 d .
C17 C 0.1246(3) 0.5791(3) 0.3426(3) 0.0252(7) Uani 1 1 d .
C18 C 0.0600(3) 0.5816(3) 0.2756(3) 0.0245(7) Uani 1 1 d .
C19 C 0.1021(3) 0.4918(3) 0.2457(3) 0.0234(7) Uani 1 1 d .
C20 C 0.3078(3) 0.2483(3) 0.4650(3) 0.0292(8) Uani 1 1 d .
C21 C 0.3102(5) 0.2351(4) 0.5685(3) 0.0449(12) Uani 1 1 d .
H21A H 0.3459 0.2722 0.5775 0.067 Uiso 1 1 calc R
H21B H 0.3468 0.155 0.6126 0.067 Uiso 1 1 calc R
H21C H 0.2392 0.2699 0.58 0.067 Uiso 1 1 calc R
C22 C 0.4224(4) 0.1936(4) 0.4503(3) 0.0353(9) Uani 1 1 d .
H22A H 0.4241 0.1994 0.3865 0.053 Uiso 1 1 calc R
H22B H 0.4594 0.1142 0.496 0.053 Uiso 1 1 calc R
H22C H 0.4557 0.233 0.4592 0.053 Uiso 1 1 calc R
C23 C 0.2559(5) 0.1825(4) 0.4540(4) 0.0453(11) Uani 1 1 d .
H23A H 0.1852 0.2138 0.4668 0.068 Uiso 1 1 calc R
H23B H 0.296 0.1028 0.4986 0.068 Uiso 1 1 calc R
H23C H 0.2542 0.1897 0.3898 0.068 Uiso 1 1 calc R
C24 C 0.0811(3) 0.6759(4) 0.3744(3) 0.0289(8) Uani 1 1 d .
C25 C 0.1684(4) 0.6962(4) 0.3988(4) 0.0396(10) Uani 1 1 d .
H25A H 0.1921 0.7291 0.3412 0.059 Uiso 1 1 calc R
H25B H 0.2263 0.6243 0.4426 0.059 Uiso 1 1 calc R
H25C H 0.1413 0.7479 0.4281 0.059 Uiso 1 1 calc R
C26 C 0.0328(4) 0.6397(4) 0.4650(3) 0.0432(11) Uani 1 1 d .
H26A H -0.0045 0.7033 0.4805 0.065 Uiso 1 1 calc R
H26B H 0.0881 0.5765 0.5176 0.065 Uiso 1 1 calc R
H26C H -0.0153 0.6168 0.4531 0.065 Uiso 1 1 calc R
C27 C -0.0059(4) 0.7898(4) 0.2987(3) 0.0359(10) Uani 1 1 d .
H27A H 0.0201 0.8113 0.2396 0.054 Uiso 1 1 calc R
H27B H -0.0271 0.8483 0.3203 0.054 Uiso 1 1 calc R
H27C H -0.0654 0.7814 0.2886 0.054 Uiso 1 1 calc R
C28 C 0.0256(3) 0.4780(4) 0.1945(3) 0.0286(8) Uani 1 1 d .
C29 C -0.0673(4) 0.5916(5) 0.1262(4) 0.0408(10) Uani 1 1 d .
H29A H -0.1054 0.635 0.1608 0.061 Uiso 1 1 calc R
H29B H -0.1133 0.5771 0.0984 0.061 Uiso 1 1 calc R
H29C H -0.0418 0.6346 0.0762 0.061 Uiso 1 1 calc R
C30 C -0.0183(4) 0.4135(5) 0.2751(4) 0.0427(11) Uani 1 1 d .
H30A H 0.0378 0.3378 0.3151 0.064 Uiso 1 1 calc R
H30B H -0.0717 0.4078 0.2474 0.064 Uiso 1 1 calc R
H30C H -0.0485 0.4548 0.3129 0.064 Uiso 1 1 calc R
C31 C 0.0787(4) 0.4059(5) 0.1396(4) 0.0385(10) Uani 1 1 d .
H31A H 0.1099 0.4425 0.0909 0.058 Uiso 1 1 calc R
H31B H 0.027 0.3997 0.1102 0.058 Uiso 1 1 calc R
H31C H 0.1325 0.3306 0.1832 0.058 Uiso 1 1 calc R
C32 C 0.6417(3) 0.2703(3) 0.4313(3) 0.0256(7) Uani 1 1 d .
C33 C 0.7073(4) 0.1531(4) 0.4839(3) 0.0361(9) Uani 1 1 d .
H33 H 0.7467 0.1083 0.4532 0.043 Uiso 1 1 calc R
C34 C 0.7139(4) 0.1026(4) 0.5835(4) 0.0431(11) Uani 1 1 d .
H34 H 0.7574 0.0238 0.6187 0.052 Uiso 1 1 calc R
C35 C 0.6558(4) 0.1691(4) 0.6311(3) 0.0369(10) Uani 1 1 d .
C36 C 0.5903(4) 0.2849(4) 0.5776(3) 0.0342(9) Uani 1 1 d .
H36 H 0.5503 0.3296 0.6081 0.041 Uiso 1 1 calc R
C37 C 0.5828(4) 0.3368(4) 0.4784(3) 0.0317(8) Uani 1 1 d .
H37 H 0.5388 0.4155 0.4434 0.038 Uiso 1 1 calc R
C38 C 0.6647(6) 0.1149(5) 0.7381(4) 0.0573(16) Uani 1 1 d .
H38A H 0.6528 0.1699 0.7616 0.086 Uiso 1 1 calc R
H38B H 0.7339 0.0497 0.7664 0.086 Uiso 1 1 calc R
H38C H 0.6129 0.0903 0.7546 0.086 Uiso 1 1 calc R
C39 C 0.7417(3) 0.2519(3) 0.2668(3) 0.0269(8) Uani 1 1 d .
C40 C 0.7447(4) 0.1760(4) 0.2335(3) 0.0342(9) Uani 1 1 d .
H40 H 0.6855 0.1678 0.2305 0.041 Uiso 1 1 calc R
C41 C 0.8347(4) 0.1123(4) 0.2049(4) 0.0386(10) Uani 1 1 d .
H41 H 0.8347 0.0626 0.1823 0.046 Uiso 1 1 calc R
C42 C 0.9244(4) 0.1214(4) 0.2093(3) 0.0358(10) Uani 1 1 d .
C43 C 0.9204(4) 0.1975(4) 0.2421(5) 0.0472(13) Uani 1 1 d .
H43 H 0.9796 0.2056 0.2453 0.057 Uiso 1 1 calc R
C44 C 0.8308(4) 0.2617(4) 0.2702(4) 0.0413(11) Uani 1 1 d .
H44 H 0.8307 0.3123 0.2918 0.05 Uiso 1 1 calc R
C45 C 1.0233(4) 0.0513(4) 0.1791(4) 0.0458(12) Uani 1 1 d .
H45A H 1.0686 -0.019 0.234 0.069 Uiso 1 1 calc R
H45B H 1.0594 0.0945 0.1525 0.069 Uiso 1 1 calc R
H45C H 1.0045 0.034 0.1318 0.069 Uiso 1 1 calc R
C46 C 0.6133(3) 0.4747(3) 0.2679(3) 0.0244(7) Uani 1 1 d .
C47 C 0.6783(3) 0.4881(4) 0.3193(3) 0.0284(8) Uani 1 1 d .
H47 H 0.726 0.4256 0.3737 0.034 Uiso 1 1 calc R
C48 C 0.6715(4) 0.5946(4) 0.2891(3) 0.0312(8) Uani 1 1 d .
H48 H 0.7154 0.6024 0.3236 0.037 Uiso 1 1 calc R
C49 C 0.6003(4) 0.6903(4) 0.2080(3) 0.0310(8) Uani 1 1 d .
C50 C 0.5345(3) 0.6764(4) 0.1585(3) 0.0293(8) Uani 1 1 d .
H50 H 0.4855 0.7393 0.105 0.035 Uiso 1 1 calc R
C51 C 0.5413(3) 0.5700(4) 0.1879(3) 0.0267(8) Uani 1 1 d .
H51 H 0.4971 0.5623 0.1536 0.032 Uiso 1 1 calc R
C52 C 0.5954(5) 0.8044(4) 0.1749(4) 0.0444(11) Uani 1 1 d .
H52A H 0.6023 0.8171 0.2295 0.067 Uiso 1 1 calc R
H52B H 0.5289 0.8643 0.1339 0.067 Uiso 1 1 calc R
H52C H 0.6518 0.8049 0.1401 0.067 Uiso 1 1 calc R
P3 P 0.75627(8) 0.98543(9) 0.03283(8) 0.0312(2) Uani 1 1 d .
F1 F 0.8674(2) 0.9721(2) 0.0615(2) 0.0412(6) Uani 1 1 d .
F2 F 0.6457(2) 0.9992(3) 0.0043(2) 0.0456(7) Uani 1 1 d .
F3 F 0.8139(2) 0.8854(3) -0.0003(4) 0.0684(12) Uani 1 1 d .
F4 F 0.6985(3) 1.0901(3) 0.0616(3) 0.0582(9) Uani 1 1 d .
F5 F 0.7465(3) 1.0765(3) -0.0727(2) 0.0601(9) Uani 1 1 d .
F6 F 0.7658(4) 0.8982(4) 0.1387(3) 0.0823(14) Uani 1 1 d .
H16 H 0.211(4) 0.452(4) 0.475(4) 0.020(11) Uiso 1 1 d .
H18 H -0.006(4) 0.646(5) 0.245(4) 0.032(13) Uiso 1 1 d .

loop_
_atom_site_aniso_label
_atom_site_aniso_U_11
_atom_site_aniso_U_22
_atom_site_aniso_U_33
_atom_site_aniso_U_23
_atom_site_aniso_U_13
_atom_site_aniso_U_12
Mo1 0.02587(15) 0.02456(14) 0.02037(14) -0.01441(12) 0.00827(11) -0.01307(12)
Mo2 0.02006(14) 0.02188(14) 0.01971(14) -0.01101(11) 0.00581(11) -0.00933(11)
Au1 0.02394(9) 0.02505(9) 0.02080(8) -0.01264(6) 0.00498(6) -0.01212(7)
P1 0.0220(4) 0.0227(4) 0.0190(4) -0.0123(3) 0.0059(3) -0.0106(4)
P2 0.0221(4) 0.0248(4) 0.0219(4) -0.0128(4) 0.0033(3) -0.0106(4)
O1 0.0331(15) 0.0415(17) 0.0287(16) -0.0159(14) 0.0030(13) -0.0175(14)
O2 0.0315(15) 0.0459(17) 0.0273(14) -0.0171(13) 0.0119(12) -0.0226(14)
O3 0.0269(14) 0.0455(17) 0.0387(16) -0.0278(15) 0.0063(13) -0.0172(13)
C1 0.0280(19) 0.034(2) 0.0246(19) -0.0167(17) 0.0077(16) -0.0148(17)
C2 0.0254(18) 0.0276(18) 0.0231(18) -0.0141(15) 0.0037(15) -0.0093(16)
C3 0.029(2) 0.0252(18) 0.030(2) -0.0184(16) 0.0117(16) -0.0107(16)
C4 0.072(3) 0.033(2) 0.036(2) -0.025(2) 0.023(2) -0.031(2)
C5 0.046(3) 0.026(2) 0.053(3) -0.020(2) 0.011(2) -0.015(2)
C6 0.072(4) 0.026(2) 0.030(2) -0.0117(18) 0.005(2) -0.025(2)
C7 0.065(3) 0.034(2) 0.047(3) -0.022(2) 0.033(3) -0.032(2)
C8 0.058(3) 0.037(2) 0.047(3) -0.018(2) 0.003(2) -0.032(2)
C9 0.039(2) 0.035(2) 0.0208(18) -0.0094(17) 0.0043(16) -0.0174(19)
C10 0.039(2) 0.0283(19) 0.0211(18) -0.0099(16) 0.0109(16) -0.0158(18)
C11 0.033(2) 0.0246(18) 0.0271(19) -0.0070(16) 0.0113(16) -0.0147(17)
C12 0.038(2) 0.0232(18) 0.036(2) -0.0124(17) 0.0151(18) -0.0124(17)
C13 0.027(2) 0.029(2) 0.029(2) -0.0042(17) 0.0049(17) -0.0068(17)
C14 0.0258(18) 0.0237(17) 0.0209(17) -0.0131(14) 0.0105(14) -0.0149(15)
C15 0.0256(18) 0.0257(18) 0.0187(17) -0.0114(15) 0.0061(14) -0.0123(15)
C16 0.0282(19) 0.0287(19) 0.0189(18) -0.0121(15) 0.0044(15) -0.0115(16)
C17 0.0244(18) 0.0287(19) 0.0232(18) -0.0134(16) 0.0075(15) -0.0121(16)
C18 0.0214(18) 0.0302(19) 0.0231(17) -0.0150(16) 0.0093(15) -0.0112(16)
C19 0.0247(18) 0.0325(19) 0.0213(17) -0.0155(15) 0.0104(14) -0.0177(16)
C20 0.037(2) 0.0274(19) 0.0213(18) -0.0116(16) 0.0094(16) -0.0137(17)
C21 0.057(3) 0.032(2) 0.022(2) -0.0093(18) 0.010(2) -0.007(2)
C22 0.034(2) 0.031(2) 0.031(2) -0.0110(17) 0.0089(18) -0.0112(18)
C23 0.056(3) 0.035(2) 0.045(3) -0.011(2) 0.003(2) -0.028(2)
C24 0.029(2) 0.033(2) 0.0261(19) -0.0209(17) 0.0086(16) -0.0105(17)
C25 0.040(2) 0.042(2) 0.046(3) -0.035(2) 0.007(2) -0.014(2)
C26 0.050(3) 0.038(2) 0.035(2) -0.022(2) 0.022(2) -0.013(2)
C27 0.034(2) 0.031(2) 0.038(2) -0.0222(19) 0.0065(18) -0.0065(18)
C28 0.032(2) 0.040(2) 0.0234(18) -0.0168(17) 0.0075(16) -0.0220(18)
C29 0.031(2) 0.052(3) 0.047(3) -0.026(2) 0.003(2) -0.021(2)
C30 0.045(3) 0.070(3) 0.040(2) -0.029(2) 0.018(2) -0.045(3)
C31 0.034(2) 0.054(3) 0.047(3) -0.034(2) 0.012(2) -0.026(2)
C32 0.0257(18) 0.0296(19) 0.0263(19) -0.0141(16) 0.0062(15) -0.0157(16)
C33 0.037(2) 0.033(2) 0.032(2) -0.0143(18) 0.0087(18) -0.0121(19)
C34 0.053(3) 0.034(2) 0.032(2) -0.0114(19) 0.011(2) -0.017(2)
C35 0.051(3) 0.039(2) 0.025(2) -0.0118(18) 0.0108(19) -0.027(2)
C36 0.040(2) 0.042(2) 0.030(2) -0.0196(19) 0.0111(18) -0.024(2)
C37 0.033(2) 0.037(2) 0.030(2) -0.0179(18) 0.0045(17) -0.0174(18)
C38 0.092(5) 0.046(3) 0.027(2) -0.013(2) 0.014(3) -0.032(3)
C39 0.033(2) 0.0215(17) 0.0226(18) -0.0106(15) 0.0078(15) -0.0104(16)
C40 0.031(2) 0.034(2) 0.036(2) -0.0195(19) -0.0011(17) -0.0115(18)
C41 0.039(2) 0.033(2) 0.040(2) -0.025(2) -0.0002(19) -0.0054(19)
C42 0.036(2) 0.028(2) 0.027(2) -0.0097(17) 0.0091(17) -0.0063(18)
C43 0.037(3) 0.041(3) 0.073(4) -0.032(3) 0.026(3) -0.021(2)
C44 0.036(2) 0.041(2) 0.064(3) -0.034(2) 0.020(2) -0.023(2)
C45 0.044(3) 0.037(2) 0.038(3) -0.015(2) 0.016(2) -0.008(2)
C46 0.0224(17) 0.0250(18) 0.0264(18) -0.0143(15) 0.0053(15) -0.0095(15)
C47 0.033(2) 0.0269(19) 0.0257(19) -0.0140(16) 0.0025(16) -0.0129(16)
C48 0.036(2) 0.033(2) 0.032(2) -0.0177(18) 0.0052(17) -0.0191(18)
C49 0.035(2) 0.030(2) 0.029(2) -0.0134(17) 0.0076(17) -0.0163(17)
C50 0.030(2) 0.0276(19) 0.0249(19) -0.0095(16) 0.0045(16) -0.0117(16)
C51 0.0283(19) 0.034(2) 0.0213(17) -0.0156(16) 0.0064(15) -0.0149(17)
C52 0.058(3) 0.040(3) 0.040(3) -0.014(2) 0.001(2) -0.030(2)
P3 0.0282(5) 0.0319(5) 0.0346(5) -0.0171(5) 0.0052(4) -0.0134(4)
F1 0.0320(13) 0.0430(15) 0.0551(17) -0.0282(13) 0.0045(12) -0.0172(12)
F2 0.0295(13) 0.0513(16) 0.0581(18) -0.0287(15) 0.0028(12) -0.0169(12)
F3 0.0345(15) 0.067(2) 0.131(4) -0.077(3) 0.0062(18) -0.0158(15)
F4 0.0449(17) 0.074(2) 0.085(3) -0.063(2) 0.0230(17) -0.0280(16)
F5 0.080(2) 0.068(2) 0.0383(16) -0.0119(15) 0.0019(16) -0.049(2)
F6 0.099(3) 0.094(3) 0.048(2) 0.010(2) -0.013(2) -0.075(3)

loop_
_atom_type_symbol
_atom_type_description
_atom_type_scat_dispersion_real
_atom_type_scat_dispersion_imag
_atom_type_scat_source
C C 0.0181 0.0091 'International Tables Vol C Tables 4.2.6.8 and 6.1.1.4'
H H 0 0 'International Tables Vol C Tables 4.2.6.8 and 6.1.1.4'
O O 0.0492 0.0322 'International Tables Vol C Tables 4.2.6.8 and 6.1.1.4'
F F 0.0727 0.0534 'International Tables Vol C Tables 4.2.6.8 and 6.1.1.4'
P P 0.2955 0.4335 'International Tables Vol C Tables 4.2.6.8 and 6.1.1.4'
Mo Mo -0.0483 2.7339 'International Tables Vol C Tables 4.2.6.8 and 6.1.1.4'
Au Au -4.4197 7.298 'International Tables Vol C Tables 4.2.6.8 and 6.1.1.4'
Cl Cl 0.3639 0.7018 'International Tables Vol C Tables 4.2.6.8 and 6.1.1.4'

loop_
_geom_angle_atom_site_label_1
_geom_angle_atom_site_label_2
_geom_angle_atom_site_label_3
_geom_angle
C1 Mo1 C2 79.19(16)
C1 Mo1 C8 92.65(18)
C2 Mo1 C8 132.75(18)
C1 Mo1 P1 85.36(11)
C2 Mo1 P1 105.95(11)
C8 Mo1 P1 119.81(15)
C1 Mo1 C4 99.48(18)
C2 Mo1 C4 99.45(17)
C8 Mo1 C4 35.6(2)
P1 Mo1 C4 154.60(13)
C1 Mo1 C5 132.64(18)
C2 Mo1 C5 93.27(17)
C8 Mo1 C5 58.87(19)
P1 Mo1 C5 140.61(13)
C4 Mo1 C5 35.19(19)
C1 Mo1 C7 119.5(2)
C2 Mo1 C7 151.56(17)
C8 Mo1 C7 35.21(19)
P1 Mo1 C7 97.28(12)
C4 Mo1 C7 58.56(16)
C5 Mo1 C7 58.30(18)
C1 Mo1 C6 150.99(18)
C2 Mo1 C6 119.91(18)
C8 Mo1 C6 58.35(18)
P1 Mo1 C6 107.38(12)
C4 Mo1 C6 58.17(16)
C5 Mo1 C6 34.83(18)
C7 Mo1 C6 34.8(2)
C1 Mo1 Au1 113.87(12)
C2 Mo1 Au1 66.51(11)
C8 Mo1 Au1 151.33(13)
P1 Mo1 Au1 55.67(2)
C4 Mo1 Au1 139.24(15)
C5 Mo1 Au1 105.07(14)
C7 Mo1 Au1 116.81(14)
C6 Mo1 Au1 94.50(12)
C3 Mo2 C19 119.27(15)
C3 Mo2 C14 88.97(15)
C19 Mo2 C14 38.14(14)
C3 Mo2 C18 106.18(15)
C19 Mo2 C18 36.78(14)
C14 Mo2 C18 63.27(13)
C3 Mo2 C13 130.91(17)
C19 Mo2 C13 102.32(16)
C14 Mo2 C13 138.73(16)
C18 Mo2 C13 91.38(15)
C3 Mo2 C9 139.71(17)
C19 Mo2 C9 100.01(15)
C14 Mo2 C9 121.30(15)
C18 Mo2 C9 111.00(15)
C13 Mo2 C9 35.71(16)
C3 Mo2 C12 95.39(17)
C19 Mo2 C12 133.57(16)
C14 Mo2 C12 170.96(14)
C18 Mo2 C12 107.83(15)
C13 Mo2 C12 35.68(18)
C9 Mo2 C12 58.98(16)
C3 Mo2 C10 106.16(16)
C19 Mo2 C10 127.82(15)
C14 Mo2 C10 127.71(13)
C18 Mo2 C10 145.92(15)
C13 Mo2 C10 58.89(15)
C9 Mo2 C10 35.00(16)
C12 Mo2 C10 58.52(14)
C3 Mo2 C11 82.75(16)
C19 Mo2 C11 157.97(15)
C14 Mo2 C11 153.88(13)
C18 Mo2 C11 142.85(14)
C13 Mo2 C11 58.70(16)
C9 Mo2 C11 58.20(16)
C12 Mo2 C11 35.05(15)
C10 Mo2 C11 34.78(15)
C3 Mo2 P1 91.55(11)
C19 Mo2 P1 71.37(10)
C14 Mo2 P1 45.27(9)
C18 Mo2 P1 105.78(10)
C13 Mo2 P1 127.78(12)
C9 Mo2 P1 92.87(11)
C12 Mo2 P1 142.14(11)
C10 Mo2 P1 83.78(10)
C11 Mo2 P1 110.00(10)
C3 Mo2 C17 72.61(14)
C19 Mo2 C17 62.05(13)
C14 Mo2 C17 67.42(13)
C18 Mo2 C17 33.91(13)
C13 Mo2 C17 109.95(14)
C9 Mo2 C17 140.57(15)
C12 Mo2 C17 106.33(14)
C10 Mo2 C17 164.83(14)
C11 Mo2 C17 131.92(14)
P1 Mo2 C17 111.27(9)
P2 Au1 P1 158.66(3)
P2 Au1 Mo1 149.54(2)
P1 Au1 Mo1 51.79(2)
C14 P1 Mo1 140.01(12)
C14 P1 Mo2 65.03(12)
Mo1 P1 Mo2 153.47(4)
C14 P1 Au1 116.50(13)
Mo1 P1 Au1 72.55(3)
Mo2 P1 Au1 106.79(4)
C46 P2 C32 104.96(18)
C46 P2 C39 106.84(18)
C32 P2 C39 106.93(18)
C46 P2 Au1 114.85(13)
C32 P2 Au1 111.56(13)
C39 P2 Au1 111.17(14)
O1 C1 Mo1 179.4(4)
O2 C2 Mo1 176.1(3)
O3 C3 Mo2 175.2(4)
C5 C4 C8 108.2(4)
C5 C4 Mo1 73.4(3)
C8 C4 Mo1 72.1(3)
C5 C4 H4 125.9
C8 C4 H4 125.9
Mo1 C4 H4 120.4
C4 C5 C6 108.0(5)
C4 C5 Mo1 71.4(3)
C6 C5 Mo1 74.0(3)
C4 C5 H5 126
C6 C5 H5 126
Mo1 C5 H5 120.4
C7 C6 C5 107.8(5)
C7 C6 Mo1 71.4(3)
C5 C6 Mo1 71.2(3)
C7 C6 H6 126.1
C5 C6 H6 126.1
Mo1 C6 H6 123
C8 C7 C6 108.3(4)
C8 C7 Mo1 71.1(3)
C6 C7 Mo1 73.8(3)
C8 C7 H7 125.9
C6 C7 H7 125.9
Mo1 C7 H7 121
C7 C8 C4 107.7(5)
C7 C8 Mo1 73.7(3)
C4 C8 Mo1 72.3(3)
C7 C8 H8 126.2
C4 C8 H8 126.2
Mo1 C8 H8 119.7
C10 C9 C13 108.2(4)
C10 C9 Mo2 73.3(2)
C13 C9 Mo2 71.6(2)
C10 C9 H9 125.9
C13 C9 H9 125.9
Mo2 C9 H9 120.9
C9 C10 C11 108.4(4)
C9 C10 Mo2 71.7(2)
C11 C10 Mo2 73.4(2)
C9 C10 H10 125.8
C11 C10 H10 125.8
Mo2 C10 H10 120.8
C10 C11 C12 108.3(4)
C10 C11 Mo2 71.8(2)
C12 C11 Mo2 71.6(2)
C10 C11 H11 125.8
C12 C11 H11 125.8
Mo2 C11 H11 122.4
C11 C12 C13 107.5(4)
C11 C12 Mo2 73.4(2)
C13 C12 Mo2 71.0(2)
C11 C12 H12 126.3
C13 C12 H12 126.3
Mo2 C12 H12 121.2
C9 C13 C12 107.6(4)
C9 C13 Mo2 72.7(2)
C12 C13 Mo2 73.4(2)
C9 C13 H13 126.2
C12 C13 H13 126.2
Mo2 C13 H13 119.6
C19 C14 C15 116.8(3)
C19 C14 P1 110.1(3)
C15 C14 P1 130.8(3)
C19 C14 Mo2 69.1(2)
C15 C14 Mo2 113.9(2)
P1 C14 Mo2 69.71(12)
C16 C15 C14 113.0(3)
C16 C15 C20 124.4(3)
C14 C15 C20 121.8(3)
C15 C16 C17 120.4(4)
C15 C16 H16 123(3)
C17 C16 H16 117(3)
C18 C17 C16 114.6(4)
C18 C17 C24 120.1(3)
C16 C17 C24 116.8(3)
C18 C17 Mo2 64.5(2)
C16 C17 Mo2 104.3(2)
C24 C17 Mo2 126.0(3)
C17 C18 C19 119.5(4)
C17 C18 Mo2 81.6(2)
C19 C18 Mo2 69.6(2)
C17 C18 H18 121(3)
C19 C18 H18 119(3)
Mo2 C18 H18 112(3)
C18 C19 C14 111.3(3)
C18 C19 C28 118.8(3)
C14 C19 C28 128.6(3)
C18 C19 Mo2 73.7(2)
C14 C19 Mo2 72.7(2)
C28 C19 Mo2 131.2(3)
C15 C20 C22 110.9(3)
C15 C20 C23 109.8(4)
C22 C20 C23 109.3(4)
C15 C20 C21 111.2(3)
C22 C20 C21 107.1(4)
C23 C20 C21 108.5(4)
C20 C21 H21A 109.5
C20 C21 H21B 109.5
H21A C21 H21B 109.5
C20 C21 H21C 109.5
H21A C21 H21C 109.5
H21B C21 H21C 109.5
C20 C22 H22A 109.5
C20 C22 H22B 109.5
H22A C22 H22B 109.5
C20 C22 H22C 109.5
H22A C22 H22C 109.5
H22B C22 H22C 109.5
C20 C23 H23A 109.5
C20 C23 H23B 109.5
H23A C23 H23B 109.5
C20 C23 H23C 109.5
H23A C23 H23C 109.5
H23B C23 H23C 109.5
C27 C24 C25 108.2(4)
C27 C24 C17 112.8(3)
C25 C24 C17 111.5(3)
C27 C24 C26 107.5(4)
C25 C24 C26 108.7(4)
C17 C24 C26 107.8(4)
C24 C25 H25A 109.5
C24 C25 H25B 109.5
H25A C25 H25B 109.5
C24 C25 H25C 109.5
H25A C25 H25C 109.5
H25B C25 H25C 109.5
C24 C26 H26A 109.5
C24 C26 H26B 109.5
H26A C26 H26B 109.5
C24 C26 H26C 109.5
H26A C26 H26C 109.5
H26B C26 H26C 109.5
C24 C27 H27A 109.5
C24 C27 H27B 109.5
H27A C27 H27B 109.5
C24 C27 H27C 109.5
H27A C27 H27C 109.5
H27B C27 H27C 109.5
C29 C28 C19 113.6(4)
C29 C28 C31 108.3(4)
C19 C28 C31 113.7(3)
C29 C28 C30 107.8(4)
C19 C28 C30 105.2(3)
C31 C28 C30 107.9(4)
C28 C29 H29A 109.5
C28 C29 H29B 109.5
H29A C29 H29B 109.5
C28 C29 H29C 109.5
H29A C29 H29C 109.5
H29B C29 H29C 109.5
C28 C30 H30A 109.5
C28 C30 H30B 109.5
H30A C30 H30B 109.5
C28 C30 H30C 109.5
H30A C30 H30C 109.5
H30B C30 H30C 109.5
C28 C31 H31A 109.5
C28 C31 H31B 109.5
H31A C31 H31B 109.5
C28 C31 H31C 109.5
H31A C31 H31C 109.5
H31B C31 H31C 109.5
C33 C32 C37 119.6(4)
C33 C32 P2 121.0(3)
C37 C32 P2 119.2(3)
C32 C33 C34 119.6(4)
C32 C33 H33 120.2
C34 C33 H33 120.2
C33 C34 C35 121.0(4)
C33 C34 H34 119.5
C35 C34 H34 119.5
C36 C35 C34 118.5(4)
C36 C35 C38 120.6(4)
C34 C35 C38 120.8(5)
C35 C36 C37 121.3(4)
C35 C36 H36 119.4
C37 C36 H36 119.4
C36 C37 C32 119.9(4)
C36 C37 H37 120
C32 C37 H37 120
C35 C38 H38A 109.5
C35 C38 H38B 109.5
H38A C38 H38B 109.5
C35 C38 H38C 109.5
H38A C38 H38C 109.5
H38B C38 H38C 109.5
C44 C39 C40 117.9(4)
C44 C39 P2 122.1(3)
C40 C39 P2 120.0(3)
C41 C40 C39 120.9(4)
C41 C40 H40 119.5
C39 C40 H40 119.5
C42 C41 C40 121.1(4)
C42 C41 H41 119.5
C40 C41 H41 119.5
C41 C42 C43 117.5(4)
C41 C42 C45 121.4(5)
C43 C42 C45 121.0(5)
C44 C43 C42 121.7(5)
C44 C43 H43 119.2
C42 C43 H43 119.2
C39 C44 C43 120.9(4)
C39 C44 H44 119.6
C43 C44 H44 119.6
C42 C45 H45A 109.5
C42 C45 H45B 109.5
H45A C45 H45B 109.5
C42 C45 H45C 109.5
H45A C45 H45C 109.5
H45B C45 H45C 109.5
C51 C46 C47 118.9(4)
C51 C46 P2 119.0(3)
C47 C46 P2 122.2(3)
C48 C47 C46 120.0(4)
C48 C47 H47 120
C46 C47 H47 120
C47 C48 C49 121.5(4)
C47 C48 H48 119.3
C49 C48 H48 119.3
C50 C49 C48 118.0(4)
C50 C49 C52 121.1(4)
C48 C49 C52 120.9(4)
C51 C50 C49 120.9(4)
C51 C50 H50 119.6
C49 C50 H50 119.6
C50 C51 C46 120.8(4)
C50 C51 H51 119.6
C46 C51 H51 119.6
C49 C52 H52A 109.5
C49 C52 H52B 109.5
H52A C52 H52B 109.5
C49 C52 H52C 109.5
H52A C52 H52C 109.5
H52B C52 H52C 109.5
F6 P3 F2 90.2(2)
F6 P3 F5 178.0(2)
F2 P3 F5 90.70(19)
F6 P3 F3 92.4(3)
F2 P3 F3 89.64(17)
F5 P3 F3 89.3(2)
F6 P3 F1 89.91(19)
F2 P3 F1 179.78(16)
F5 P3 F1 89.22(18)
F3 P3 F1 90.56(16)
F6 P3 F4 90.1(3)
F2 P3 F4 90.71(17)
F5 P3 F4 88.2(2)
F3 P3 F4 177.5(3)
F1 P3 F4 89.08(16)

loop_
_geom_bond_atom_site_label_1
_geom_bond_atom_site_label_2
_geom_bond_distance
Mo1 C1 1.962(4)
Mo1 C2 1.987(4)
Mo1 C8 2.311(4)
Mo1 P1 2.3127(9)
Mo1 C4 2.314(4)
Mo1 C5 2.340(4)
Mo1 C7 2.345(4)
Mo1 C6 2.376(4)
Mo1 Au1 2.8080(3)
Mo2 C3 2.011(4)
Mo2 C19 2.240(4)
Mo2 C14 2.289(4)
Mo2 C18 2.293(4)
Mo2 C13 2.306(4)
Mo2 C9 2.321(4)
Mo2 C12 2.337(4)
Mo2 C10 2.341(4)
Mo2 C11 2.361(4)
Mo2 P1 2.3683(9)
Mo2 C17 2.513(4)
Au1 P2 2.3139(9)
Au1 P1 2.4306(9)
P1 C14 1.794(3)
P2 C46 1.809(4)
P2 C32 1.817(4)
P2 C39 1.820(4)
O1 C1 1.150(5)
O2 C2 1.149(5)
O3 C3 1.136(5)
C4 C5 1.407(8)
C4 C8 1.414(8)
C4 H4 0.93
C5 C6 1.412(7)
C5 H5 0.93
C6 C7 1.412(8)
C6 H6 0.93
C7 C8 1.409(8)
C7 H7 0.93
C8 H8 0.93
C9 C10 1.402(7)
C9 C13 1.419(6)
C9 H9 0.93
C10 C11 1.405(6)
C10 H10 0.93
C11 C12 1.415(6)
C11 H11 0.93
C12 C13 1.423(7)
C12 H12 0.93
C13 H13 0.93
C14 C19 1.480(5)
C14 C15 1.506(5)
C15 C16 1.327(6)
C15 C20 1.524(5)
C16 C17 1.492(6)
C16 H16 0.88(5)
C17 C18 1.418(6)
C17 C24 1.538(5)
C18 C19 1.431(5)
C18 H18 0.93(6)
C19 C28 1.533(5)
C20 C22 1.529(6)
C20 C23 1.539(6)
C20 C21 1.540(6)
C21 H21A 0.96
C21 H21B 0.96
C21 H21C 0.96
C22 H22A 0.96
C22 H22B 0.96
C22 H22C 0.96
C23 H23A 0.96
C23 H23B 0.96
C23 H23C 0.96
C24 C27 1.527(6)
C24 C25 1.532(6)
C24 C26 1.545(6)
C25 H25A 0.96
C25 H25B 0.96
C25 H25C 0.96
C26 H26A 0.96
C26 H26B 0.96
C26 H26C 0.96
C27 H27A 0.96
C27 H27B 0.96
C27 H27C 0.96
C28 C29 1.521(7)
C28 C31 1.534(6)
C28 C30 1.541(6)
C29 H29A 0.96
C29 H29B 0.96
C29 H29C 0.96
C30 H30A 0.96
C30 H30B 0.96
C30 H30C 0.96
C31 H31A 0.96
C31 H31B 0.96
C31 H31C 0.96
C32 C33 1.385(6)
C32 C37 1.400(6)
C33 C34 1.399(7)
C33 H33 0.93
C34 C35 1.403(7)
C34 H34 0.93
C35 C36 1.374(7)
C35 C38 1.499(6)
C36 C37 1.393(6)
C36 H36 0.93
C37 H37 0.93
C38 H38A 0.96
C38 H38B 0.96
C38 H38C 0.96
C39 C44 1.377(7)
C39 C40 1.392(6)
C40 C41 1.387(6)
C40 H40 0.93
C41 C42 1.382(7)
C41 H41 0.93
C42 C43 1.383(7)
C42 C45 1.514(6)
C43 C44 1.382(7)
C43 H43 0.93
C44 H44 0.93
C45 H45A 0.96
C45 H45B 0.96
C45 H45C 0.96
C46 C51 1.389(6)
C46 C47 1.398(6)
C47 C48 1.386(6)
C47 H47 0.93
C48 C49 1.396(6)
C48 H48 0.93
C49 C50 1.394(6)
C49 C52 1.500(6)
C50 C51 1.388(6)
C50 H50 0.93
C51 H51 0.93
C52 H52A 0.96
C52 H52B 0.96
C52 H52C 0.96
P3 F6 1.576(4)
P3 F2 1.590(3)
P3 F5 1.591(3)
P3 F3 1.595(3)
P3 F1 1.602(3)
P3 F4 1.607(3)

loop_
_platon_squeeze_void_nr
_platon_squeeze_void_average_x
_platon_squeeze_void_average_y
_platon_squeeze_void_average_z
_platon_squeeze_void_volume
_platon_squeeze_void_count_electrons
_platon_squeeze_void_content
1 0.000 0.000 0.500 138 47 ' '
